data_2242067
loop_
_publ_author_name
'Greg\'orio, Thaiane'
'Giese, Siddhartha O. K.'
'Nunes, Giovana G.'
'Soares, Ja\'isa F.'
'Hughes, David L.'

_publ_section_title
;
 Crystal structures of two mononuclear complexes of terbium(III) nitrate
 with the tripodal alcohol 1,1,1-tris(hydroxymethyl)propane
;
_journal_coeditor_code HB7653
_journal_issue 2
_journal_name_full 'Acta Crystallographica Section E'
_journal_page_first 278
_journal_page_last 285
_journal_paper_doi 10.1107/S2056989017001116
_journal_volume 73
_journal_year 2017
_chemical_formula_iupac '[Tb (N O3) (C6 H14 O3)2 (H2 O)] (N O3)2'
_chemical_formula_moiety 'C12 H30 N1 O10 Tb 2+, 2(N O3 -)'
_chemical_formula_structural '[Tb(NO3)(H2O)(Tripodal)2](NO3)2'
_chemical_formula_sum 'C12 H30 N3 O16 Tb'
_chemical_formula_weight 631.31
_chemical_name_systematic
;
Aquanitratobis[1,1,1-tris(hydroxymethyl)propane]terbium(III) dinitrate
;
_space_group_crystal_system monoclinic
_space_group_IT_number 14
_space_group_name_Hall '-P 2ybc'
_space_group_name_H-M_alt 'P 1 21/c 1'
_symmetry_space_group_name_Hall '-P 2ybc'
_symmetry_space_group_name_H-M 'P 1 21/c 1'
_atom_sites_solution_hydrogens mixed
_atom_sites_solution_primary direct
_audit_creation_method SHELXL-2014/7
_cell_angle_alpha 90
_cell_angle_beta 101.796(2)
_cell_angle_gamma 90
_cell_formula_units_Z 4
_cell_length_a 9.1440(6)
_cell_length_b 12.7870(7)
_cell_length_c 19.7151(12)
_cell_measurement_reflns_used 9581
_cell_measurement_temperature 100(2)
_cell_measurement_theta_max 28.33
_cell_measurement_theta_min 3.13
_cell_volume 2256.5(2)
_computing_cell_refinement
;
SAINT (Bruker, 2013)
;
_computing_data_collection
;
APEX3 (Bruker, 2015)
;
_computing_data_reduction
;
SAINT (Bruker, 2013)
;
_computing_molecular_graphics
;
ORTEP (Johnson, 1976) and ORTEP-3 (Farrugia, 2012)
;
_computing_publication_material
;
SHELXL2014 (Sheldrick, 2015) and WinGX (Farrugia, 2012)
;
_computing_structure_refinement
;
SHELXL2014 (Sheldrick, 2015)
;
_computing_structure_solution
;
SHELXS97 (Sheldrick 2008)
;
_diffrn_ambient_temperature 100(2)
_diffrn_detector_area_resol_mean 10.4167
_diffrn_measured_fraction_theta_full 0.996
_diffrn_measured_fraction_theta_max 0.991
_diffrn_measurement_device_type 'Bruker D8 VENTURE/PHOTON100 CMOS'
_diffrn_measurement_method '\f and \w scans'
_diffrn_radiation_monochromator graphite
_diffrn_radiation_source 'fine-focus sealed tube'
_diffrn_radiation_type MoK\a
_diffrn_radiation_wavelength 0.71073
_diffrn_reflns_av_R_equivalents 0.0230
_diffrn_reflns_limit_h_max 12
_diffrn_reflns_limit_h_min -12
_diffrn_reflns_limit_k_max 17
_diffrn_reflns_limit_k_min -17
_diffrn_reflns_limit_l_max 26
_diffrn_reflns_limit_l_min -26
_diffrn_reflns_number 244328
_diffrn_reflns_theta_full 25.242
_diffrn_reflns_theta_max 28.431
_diffrn_reflns_theta_min 3.545
_exptl_absorpt_coefficient_mu 3.215
_exptl_absorpt_correction_T_max 0.7457
_exptl_absorpt_correction_T_min 0.6356
_exptl_absorpt_correction_type multi-scan
_exptl_absorpt_process_details
;
(SADABS; Bruker, 2014)
;
_exptl_crystal_colour colourless
_exptl_crystal_density_diffrn 1.858
_exptl_crystal_description block
_exptl_crystal_F_000 1264
_exptl_crystal_size_max 0.357
_exptl_crystal_size_mid 0.186
_exptl_crystal_size_min 0.175
_refine_diff_density_max 0.739
_refine_diff_density_min -0.261
_refine_ls_extinction_method none
_refine_ls_goodness_of_fit_ref 1.127
_refine_ls_hydrogen_treatment mixed
_refine_ls_matrix_type full
_refine_ls_number_parameters 326
_refine_ls_number_reflns 5629
_refine_ls_number_restraints 0
_refine_ls_restrained_S_all 1.127
_refine_ls_R_factor_all 0.0123
_refine_ls_R_factor_gt 0.0120
_refine_ls_shift/su_max 0.001
_refine_ls_shift/su_mean 0.000
_refine_ls_structure_factor_coef Fsqd
_refine_ls_weighting_details 'w=1/[\s^2^(Fo^2^)+(0.0128P)^2^+1.4570P] where P=(Fo^2^+2Fc^2^)/3'
_refine_ls_weighting_scheme calc
_refine_ls_wR_factor_gt 0.0292
_refine_ls_wR_factor_ref 0.0294
_reflns_number_gt 5542
_reflns_number_total 5629
_reflns_threshold_expression 'I > 2\s(I)'
_cod_data_source_file hb7653sup1.cif
_cod_data_source_block Compound-2
_cod_database_code 2242067
_shelx_space_group_comment
;
The symmetry employed for this shelxl refinement is uniquely defined
by the following loop, which should always be used as a source of
symmetry information in preference to the above space-group names.
They are only intended as comments.
;
_shelx_estimated_absorpt_t_min 0.393
_shelx_estimated_absorpt_t_max 0.603

loop_
_space_group_symop_operation_xyz
'x, y, z'
'-x, y+1/2, -z+1/2'
'-x, -y, -z'
'x, -y-1/2, z-1/2'

loop_
_atom_site_type_symbol
_atom_site_label
_atom_site_fract_x
_atom_site_fract_y
_atom_site_fract_z
_atom_site_U_iso_or_equiv
_atom_site_adp_type
_atom_site_calc_flag
_atom_site_occupancy
_atom_site_disorder_assembly
_atom_site_disorder_group
Tb Tb1 0.15357(2) 0.39026(2) 0.37356(2) 0.00991(2) Uani d 1 . .
C C11 0.20317(14) 0.11240(9) 0.41042(7) 0.0134(2) Uani d 1 . .
C C12 0.05513(15) 0.14541(10) 0.42837(7) 0.0170(2) Uani d 1 . .
H H12A -0.0282 0.1120 0.3955 0.020 Uiso calc 1 . .
H H12B 0.0516 0.1206 0.4756 0.020 Uiso calc 1 . .
O O12 0.03581(10) 0.25678(7) 0.42542(5) 0.01517(17) Uani d 1 . .
C C13 0.19968(16) 0.12622(10) 0.33317(7) 0.0168(2) Uani d 1 . .
H H13A 0.3014 0.1158 0.3243 0.020 Uiso calc 1 . .
H H13B 0.1335 0.0726 0.3067 0.020 Uiso calc 1 . .
O O13 0.14671(11) 0.22883(7) 0.30972(5) 0.01632(18) Uani d 1 . .
C C14 0.33441(14) 0.17092(10) 0.45474(7) 0.0159(2) Uani d 1 . .
H H14A 0.3238 0.1703 0.5037 0.019 Uiso calc 1 . .
H H14B 0.4288 0.1347 0.4521 0.019 Uiso calc 1 . .
O O14 0.34140(11) 0.27755(7) 0.43195(5) 0.01548(18) Uani d 1 . .
C C15 0.22392(16) -0.00526(10) 0.42866(7) 0.0191(3) Uani d 1 . .
H H15A 0.2419 -0.0124 0.4797 0.023 Uiso calc 0.827(4) A 1
H H15B 0.1291 -0.0418 0.4093 0.023 Uiso calc 0.827(4) A 1
H H15C 0.2488 -0.0122 0.4797 0.023 Uiso calc 0.173(4) A 2
H H15D 0.3105 -0.0315 0.4106 0.023 Uiso calc 0.173(4) A 2
C C16 0.3507(2) -0.06169(13) 0.40298(9) 0.0230(4) Uani d 0.827(4) A 1
H H16A 0.3537 -0.1352 0.4173 0.034 Uiso calc 0.827(4) A 1
H H16B 0.3331 -0.0577 0.3523 0.034 Uiso calc 0.827(4) A 1
H H16C 0.4462 -0.0282 0.4229 0.034 Uiso calc 0.827(4) A 1
C C17 0.0871(9) -0.0763(6) 0.4002(4) 0.0184(19) Uiso d 0.173(4) A 2
H H17A 0.1111 -0.1488 0.4144 0.028 Uiso calc 0.173(4) A 2
H H17B 0.0011 -0.0528 0.4188 0.028 Uiso calc 0.173(4) A 2
H H17C 0.0629 -0.0722 0.3495 0.028 Uiso calc 0.173(4) A 2
C C21 0.36977(14) 0.59444(10) 0.30982(7) 0.0141(2) Uani d 1 . .
C C22 0.32638(15) 0.51321(10) 0.25283(6) 0.0157(2) Uani d 1 . .
H H22A 0.2465 0.5419 0.2159 0.019 Uiso calc 1 . .
H H22B 0.4139 0.4975 0.2321 0.019 Uiso calc 1 . .
O O22 0.27453(11) 0.41792(7) 0.27942(5) 0.01562(17) Uani d 1 . .
C C23 0.46779(14) 0.54531(10) 0.37450(7) 0.0158(2) Uani d 1 . .
H H23A 0.5405 0.4972 0.3600 0.019 Uiso calc 1 . .
H H23B 0.5249 0.6013 0.4030 0.019 Uiso calc 1 . .
O O23 0.38207(10) 0.48831(7) 0.41624(5) 0.01434(17) Uani d 1 . .
C C24 0.23305(14) 0.64798(10) 0.32772(7) 0.0157(2) Uani d 1 . .
H H24A 0.2650 0.6928 0.3690 0.019 Uiso calc 1 . .
H H24B 0.1856 0.6933 0.2887 0.019 Uiso calc 1 . .
O O24 0.12570(11) 0.57223(7) 0.34145(5) 0.01533(17) Uani d 1 . .
C C25 0.46674(15) 0.67891(11) 0.28378(7) 0.0194(3) Uani d 1 . .
H H25A 0.4749 0.7398 0.3154 0.023 Uiso calc 1 . .
H H25B 0.5686 0.6503 0.2872 0.023 Uiso calc 1 . .
C C26 0.41016(18) 0.71744(12) 0.20979(8) 0.0256(3) Uani d 1 . .
H H26A 0.4789 0.7703 0.1984 0.038 Uiso calc 1 . .
H H26B 0.4046 0.6585 0.1776 0.038 Uiso calc 1 . .
H H26C 0.3106 0.7482 0.2058 0.038 Uiso calc 1 . .
N N1 -0.15472(12) 0.43478(8) 0.30929(6) 0.0147(2) Uani d 1 . .
O O1 -0.06405(11) 0.39309(7) 0.27587(5) 0.01717(18) Uani d 1 . .
O O2 -0.10340(10) 0.45124(7) 0.37367(5) 0.01666(18) Uani d 1 . .
O O3 -0.28209(11) 0.45781(8) 0.28147(5) 0.0226(2) Uani d 1 . .
N N2 0.72651(12) 0.29286(8) 0.48389(5) 0.01374(19) Uani d 1 . .
O O4 0.70888(11) 0.20729(8) 0.45553(5) 0.0224(2) Uani d 1 . .
O O5 0.85643(10) 0.32966(7) 0.50584(5) 0.01657(18) Uani d 1 . .
O O6 0.61580(10) 0.34701(8) 0.49253(5) 0.0213(2) Uani d 1 . .
N N3 0.18037(13) 0.24790(9) 0.13412(6) 0.0163(2) Uani d 1 . .
O O7 0.19294(13) 0.21012(8) 0.07818(5) 0.0253(2) Uani d 1 . .
O O8 0.10941(12) 0.19955(8) 0.17319(5) 0.0226(2) Uani d 1 . .
O O9 0.24079(15) 0.33293(9) 0.15397(6) 0.0319(3) Uani d 1 . .
O O10 0.15368(11) 0.45418(8) 0.48688(5) 0.01625(18) Uani d 1 . .
H H1OA 0.160(2) 0.4204(17) 0.5185(11) 0.032(5) Uiso d 1 . .
H H1OB 0.148(2) 0.5141(18) 0.4948(11) 0.036(6) Uiso d 1 . .
H H12O -0.017(2) 0.2727(15) 0.4478(10) 0.028(5) Uiso d 1 . .
H H13O 0.131(2) 0.2279(15) 0.2698(11) 0.027(5) Uiso d 1 . .
H H14O 0.416(2) 0.2983(16) 0.4460(10) 0.030(5) Uiso d 1 . .
H H22O 0.255(2) 0.3813(16) 0.2486(12) 0.034(6) Uiso d 1 . .
H H23O 0.371(2) 0.5220(16) 0.4430(10) 0.026(5) Uiso d 1 . .
H H24O 0.058(2) 0.6003(15) 0.3462(10) 0.023(5) Uiso d 1 . .

loop_
_atom_site_aniso_label
_atom_site_aniso_U_11
_atom_site_aniso_U_22
_atom_site_aniso_U_33
_atom_site_aniso_U_12
_atom_site_aniso_U_13
_atom_site_aniso_U_23
Tb1 0.01123(3) 0.00934(3) 0.00935(3) 0.00074(2) 0.00253(2) -0.00031(2)
C11 0.0172(6) 0.0099(5) 0.0137(6) 0.0001(4) 0.0042(4) -0.0001(4)
C12 0.0188(6) 0.0110(6) 0.0231(6) -0.0014(5) 0.0088(5) 0.0006(5)
O12 0.0168(4) 0.0119(4) 0.0195(4) 0.0010(3) 0.0102(4) -0.0010(3)
C13 0.0243(6) 0.0118(5) 0.0148(6) 0.0030(5) 0.0053(5) -0.0012(4)
O13 0.0262(5) 0.0123(4) 0.0100(4) 0.0026(4) 0.0026(4) -0.0008(3)
C14 0.0176(6) 0.0114(5) 0.0175(6) 0.0017(5) 0.0007(5) 0.0019(5)
O14 0.0128(4) 0.0110(4) 0.0206(5) -0.0008(3) -0.0014(3) 0.0007(3)
C15 0.0251(7) 0.0113(6) 0.0213(6) 0.0012(5) 0.0052(5) 0.0018(5)
C16 0.0315(9) 0.0147(8) 0.0227(8) 0.0072(6) 0.0054(7) 0.0015(6)
C21 0.0153(6) 0.0127(5) 0.0155(6) -0.0008(4) 0.0058(4) -0.0002(4)
C22 0.0202(6) 0.0136(6) 0.0146(5) -0.0023(5) 0.0067(5) 0.0007(4)
O22 0.0215(5) 0.0119(4) 0.0154(4) -0.0024(4) 0.0082(4) -0.0030(4)
C23 0.0136(5) 0.0176(6) 0.0170(6) -0.0018(5) 0.0050(4) -0.0002(5)
O23 0.0160(4) 0.0138(4) 0.0135(4) -0.0010(3) 0.0039(3) -0.0010(3)
C24 0.0176(6) 0.0111(5) 0.0199(6) -0.0003(4) 0.0072(5) 0.0008(5)
O24 0.0139(4) 0.0117(4) 0.0223(5) 0.0020(3) 0.0081(4) 0.0011(3)
C25 0.0215(6) 0.0156(6) 0.0235(6) -0.0038(5) 0.0101(5) 0.0002(5)
C26 0.0306(7) 0.0204(7) 0.0286(7) -0.0004(6) 0.0126(6) 0.0078(6)
N1 0.0141(5) 0.0139(5) 0.0162(5) 0.0002(4) 0.0036(4) 0.0037(4)
O1 0.0157(4) 0.0220(5) 0.0142(4) 0.0024(3) 0.0037(3) -0.0023(3)
O2 0.0181(4) 0.0202(5) 0.0123(4) 0.0027(4) 0.0046(3) 0.0013(3)
O3 0.0132(4) 0.0289(5) 0.0247(5) 0.0042(4) 0.0014(4) 0.0064(4)
N2 0.0149(5) 0.0149(5) 0.0119(5) 0.0005(4) 0.0037(4) 0.0002(4)
O4 0.0239(5) 0.0153(4) 0.0289(5) -0.0022(4) 0.0075(4) -0.0079(4)
O5 0.0128(4) 0.0182(4) 0.0193(4) -0.0013(3) 0.0046(3) -0.0026(4)
O6 0.0125(4) 0.0218(5) 0.0287(5) 0.0025(4) 0.0023(4) -0.0096(4)
N3 0.0200(5) 0.0160(5) 0.0130(5) -0.0023(4) 0.0036(4) -0.0019(4)
O7 0.0388(6) 0.0249(5) 0.0143(4) -0.0077(4) 0.0104(4) -0.0073(4)
O8 0.0263(5) 0.0272(5) 0.0158(4) -0.0126(4) 0.0079(4) -0.0039(4)
O9 0.0526(7) 0.0215(5) 0.0251(5) -0.0174(5) 0.0161(5) -0.0096(4)
O10 0.0251(5) 0.0129(4) 0.0114(4) 0.0005(4) 0.0054(4) -0.0003(4)

loop_
_atom_type_symbol
_atom_type_description
_atom_type_scat_dispersion_real
_atom_type_scat_dispersion_imag
_atom_type_scat_source
C C 0.0033 0.0016 'International Tables Vol C Tables 4.2.6.8 and 6.1.1.4'
H H 0.0000 0.0000 'International Tables Vol C Tables 4.2.6.8 and 6.1.1.4'
N N 0.0061 0.0033 'International Tables Vol C Tables 4.2.6.8 and 6.1.1.4'
O O 0.0106 0.0060 'International Tables Vol C Tables 4.2.6.8 and 6.1.1.4'
Tb Tb -0.1723 4.1537 'International Tables Vol C Tables 4.2.6.8 and 6.1.1.4'

loop_
_geom_angle_atom_site_label_1
_geom_angle_atom_site_label_2
_geom_angle_atom_site_label_3
_geom_angle
O14 Tb1 O12 72.38(3)
O14 Tb1 O22 93.64(3)
O12 Tb1 O22 140.67(3)
O14 Tb1 O10 83.74(3)
O12 Tb1 O10 75.77(3)
O22 Tb1 O10 140.58(3)
O14 Tb1 O24 138.28(3)
O12 Tb1 O24 141.14(3)
O22 Tb1 O24 72.06(3)
O10 Tb1 O24 83.96(3)
O14 Tb1 O13 70.72(3)
O12 Tb1 O13 68.99(3)
O22 Tb1 O13 71.69(3)
O10 Tb1 O13 141.19(3)
O24 Tb1 O13 134.33(3)
O14 Tb1 O23 69.97(3)
O12 Tb1 O23 131.17(3)
O22 Tb1 O23 71.90(3)
O10 Tb1 O23 70.30(3)
O24 Tb1 O23 68.34(3)
O13 Tb1 O23 123.37(3)
O14 Tb1 O1 141.34(3)
O12 Tb1 O1 88.98(3)
O22 Tb1 O1 79.51(3)
O10 Tb1 O1 124.95(3)
O24 Tb1 O1 75.88(3)
O13 Tb1 O1 71.02(3)
O23 Tb1 O1 139.42(3)
O14 Tb1 O2 142.17(3)
O12 Tb1 O2 73.16(3)
O22 Tb1 O2 123.21(3)
O10 Tb1 O2 73.09(3)
O24 Tb1 O2 69.33(3)
O13 Tb1 O2 110.27(3)
O23 Tb1 O2 125.81(3)
O1 Tb1 O2 51.89(3)
C13 C11 C12 111.13(11)
C13 C11 C14 111.57(10)
C12 C11 C14 111.21(10)
C13 C11 C15 108.69(10)
C12 C11 C15 106.67(10)
C14 C11 C15 107.34(10)
O12 C12 C11 111.87(10)
O12 C12 H12A 109.2
C11 C12 H12A 109.2
O12 C12 H12B 109.2
C11 C12 H12B 109.2
H12A C12 H12B 107.9
C12 O12 Tb1 132.24(8)
C12 O12 H12O 109.7(15)
Tb1 O12 H12O 117.7(15)
O13 C13 C11 111.25(10)
O13 C13 H13A 109.4
C11 C13 H13A 109.4
O13 C13 H13B 109.4
C11 C13 H13B 109.4
H13A C13 H13B 108.0
C13 O13 Tb1 129.81(7)
C13 O13 H13O 107.0(15)
Tb1 O13 H13O 121.7(15)
O14 C14 C11 111.38(10)
O14 C14 H14A 109.4
C11 C14 H14A 109.4
O14 C14 H14B 109.4
C11 C14 H14B 109.4
H14A C14 H14B 108.0
C14 O14 Tb1 131.09(8)
C14 O14 H14O 108.8(16)
Tb1 O14 H14O 119.6(16)
C16 C15 C11 116.37(12)
C11 C15 C17 115.6(3)
C16 C15 H15A 108.2
C11 C15 H15A 108.2
C16 C15 H15B 108.2
C11 C15 H15B 108.2
H15A C15 H15B 107.3
C11 C15 H15C 108.4
C17 C15 H15C 108.4
C11 C15 H15D 108.4
C17 C15 H15D 108.4
H15C C15 H15D 107.4
C15 C16 H16A 109.5
C15 C16 H16B 109.5
H16A C16 H16B 109.5
C15 C16 H16C 109.5
H16A C16 H16C 109.5
H16B C16 H16C 109.5
C15 C17 H17A 109.5
C15 C17 H17B 109.5
H17A C17 H17B 109.5
C15 C17 H17C 109.5
H17A C17 H17C 109.5
H17B C17 H17C 109.5
C22 C21 C24 111.96(11)
C22 C21 C23 110.72(10)
C24 C21 C23 110.95(10)
C22 C21 C25 108.15(10)
C24 C21 C25 108.34(10)
C23 C21 C25 106.50(10)
O22 C22 C21 111.30(10)
O22 C22 H22A 109.4
C21 C22 H22A 109.4
O22 C22 H22B 109.4
C21 C22 H22B 109.4
H22A C22 H22B 108.0
C22 O22 Tb1 130.51(7)
C22 O22 H22O 105.7(16)
Tb1 O22 H22O 117.7(16)
O23 C23 C21 112.77(10)
O23 C23 H23A 109.0
C21 C23 H23A 109.0
O23 C23 H23B 109.0
C21 C23 H23B 109.0
H23A C23 H23B 107.8
C23 O23 Tb1 126.18(7)
C23 O23 H23O 107.4(16)
Tb1 O23 H23O 109.0(16)
O24 C24 C21 111.24(10)
O24 C24 H24A 109.4
C21 C24 H24A 109.4
O24 C24 H24B 109.4
C21 C24 H24B 109.4
H24A C24 H24B 108.0
C24 O24 Tb1 131.10(8)
C24 O24 H24O 108.4(15)
Tb1 O24 H24O 118.9(15)
C26 C25 C21 115.88(12)
C26 C25 H25A 108.3
C21 C25 H25A 108.3
C26 C25 H25B 108.3
C21 C25 H25B 108.3
H25A C25 H25B 107.4
C25 C26 H26A 109.5
C25 C26 H26B 109.5
H26A C26 H26B 109.5
C25 C26 H26C 109.5
H26A C26 H26C 109.5
H26B C26 H26C 109.5
O3 N1 O1 122.06(11)
O3 N1 O2 122.07(11)
O1 N1 O2 115.87(10)
O3 N1 Tb1 177.09(9)
O1 N1 Tb1 57.85(6)
O2 N1 Tb1 58.10(6)
N1 O1 Tb1 96.21(7)
N1 O2 Tb1 95.92(7)
O4 N2 O6 121.06(11)
O4 N2 O5 120.92(11)
O6 N2 O5 118.02(10)
O7 N3 O9 120.49(11)
O7 N3 O8 120.47(11)
O9 N3 O8 119.01(11)
Tb1 O10 H1OA 124.7(16)
Tb1 O10 H1OB 122.4(15)
H1OA O10 H1OB 113(2)

loop_
_geom_bond_atom_site_label_1
_geom_bond_atom_site_label_2
_geom_bond_distance
_geom_bond_publ_flag
Tb1 O14 2.3545(9) y
Tb1 O12 2.3597(9) y
Tb1 O22 2.3734(9) y
Tb1 O10 2.3786(9) y
Tb1 O24 2.4112(9) y
Tb1 O13 2.4119(9) y
Tb1 O23 2.4344(9) y
Tb1 O1 2.4706(10) y
Tb1 O2 2.4762(9) y
C11 C13 1.5269(18) ?
C11 C12 1.5271(18) ?
C11 C14 1.5281(17) ?
C11 C15 1.5497(17) ?
C12 O12 1.4347(15) ?
C12 H12A 0.9900 ?
C12 H12B 0.9900 ?
O12 H12O 0.74(2) ?
C13 O13 1.4417(15) ?
C13 H13A 0.9900 ?
C13 H13B 0.9900 ?
O13 H13O 0.77(2) ?
C14 O14 1.4412(15) ?
C14 H14A 0.9900 ?
C14 H14B 0.9900 ?
O14 H14O 0.73(2) ?
C15 C16 1.537(2) ?
C15 C17 1.555(8) ?
C15 H15A 0.9900 ?
C15 H15B 0.9900 ?
C15 H15C 0.9900 ?
C15 H15D 0.9900 ?
C16 H16A 0.9800 ?
C16 H16B 0.9800 ?
C16 H16C 0.9800 ?
C17 H17A 0.9800 ?
C17 H17B 0.9800 ?
C17 H17C 0.9800 ?
C21 C22 1.5220(17) ?
C21 C24 1.5286(17) ?
C21 C23 1.5353(18) ?
C21 C25 1.5499(17) ?
C22 O22 1.4443(15) ?
C22 H22A 0.9900 ?
C22 H22B 0.9900 ?
O22 H22O 0.76(2) ?
C23 O23 1.4444(15) ?
C23 H23A 0.9900 ?
C23 H23B 0.9900 ?
O23 H23O 0.71(2) ?
C24 O24 1.4436(15) ?
C24 H24A 0.9900 ?
C24 H24B 0.9900 ?
O24 H24O 0.73(2) ?
C25 C26 1.526(2) ?
C25 H25A 0.9900 ?
C25 H25B 0.9900 ?
C26 H26A 0.9800 ?
C26 H26B 0.9800 ?
C26 H26C 0.9800 ?
N1 O3 1.2177(14) ?
N1 O1 1.2764(14) ?
N1 O2 1.2775(14) ?
N2 O4 1.2244(15) ?
N2 O6 1.2664(14) ?
N2 O5 1.2689(14) ?
N3 O7 1.2308(14) ?
N3 O9 1.2458(15) ?
N3 O8 1.2652(14) ?
O10 H1OA 0.75(2) ?
O10 H1OB 0.79(2) ?

loop_
_geom_hbond_atom_site_label_D
_geom_hbond_atom_site_label_H
_geom_hbond_atom_site_label_A
_geom_hbond_site_symmetry_A
_geom_hbond_distance_DH
_geom_hbond_distance_HA
_geom_hbond_distance_DA
_geom_hbond_angle_DHA
O10 H1OA O7 4_566 0.75(2) 2.03(2) 2.7420(14) 159(2)
O10 H1OB O5 3_666 0.79(2) 2.00(2) 2.7703(14) 167(2)
O13 H13O O8 . 0.77(2) 1.91(2) 2.6695(14) 169(2)
O12 H12O O5 1_455 0.74(2) 1.93(2) 2.6713(13) 174(2)
O14 H14O O6 . 0.73(2) 1.97(2) 2.6992(14) 174(2)
O23 H23O O6 3_666 0.71(2) 2.09(2) 2.7669(14) 161(2)
O22 H22O O9 . 0.76(2) 1.94(2) 2.6609(14) 157(2)
O24 H24O O8 2 0.73(2) 1.97(2) 2.6650(14) 158(2)
C14 H14A O7 4_566 0.99 2.58 3.3462(17) 135
C23 H23A O3 1_655 0.99 2.51 3.4003(16) 149

loop_
_geom_torsion_atom_site_label_1
_geom_torsion_atom_site_label_2
_geom_torsion_atom_site_label_3
_geom_torsion_atom_site_label_4
_geom_torsion
C13 C11 C12 O12 -72.04(13)
C14 C11 C12 O12 52.90(14)
C15 C11 C12 O12 169.64(10)
C11 C12 O12 Tb1 17.38(16)
C12 C11 C13 O13 49.60(14)
C14 C11 C13 O13 -75.14(13)
C15 C11 C13 O13 166.69(11)
C11 C13 O13 Tb1 25.43(15)
C13 C11 C14 O14 49.60(14)
C12 C11 C14 O14 -75.10(13)
C15 C11 C14 O14 168.57(10)
C11 C14 O14 Tb1 26.41(15)
C13 C11 C15 C16 49.30(16)
C12 C11 C15 C16 169.20(12)
C14 C11 C15 C16 -71.51(15)
C13 C11 C15 C17 -70.7(3)
C12 C11 C15 C17 49.2(3)
C14 C11 C15 C17 168.5(3)
C24 C21 C22 O22 -77.54(13)
C23 C21 C22 O22 46.85(14)
C25 C21 C22 O22 163.18(10)
C21 C22 O22 Tb1 29.13(15)
C22 C21 C23 O23 -79.94(13)
C24 C21 C23 O23 45.02(14)
C25 C21 C23 O23 162.72(10)
C21 C23 O23 Tb1 33.74(14)
C22 C21 C24 O24 51.36(14)
C23 C21 C24 O24 -72.89(13)
C25 C21 C24 O24 170.54(10)
C21 C24 O24 Tb1 20.64(15)
C22 C21 C25 C26 44.73(15)
C24 C21 C25 C26 -76.83(14)
C23 C21 C25 C26 163.76(11)
O3 N1 O1 Tb1 176.57(10)
O2 N1 O1 Tb1 -3.17(11)
O3 N1 O2 Tb1 -176.58(10)
O1 N1 O2 Tb1 3.16(11)

_cod_database_fobs_code 2242067
